data_4334077
loop_
_publ_author_name
'Weiting Yang'
'Tao Tian'
'Hong-Yue Wu'
'Qing-Jiang Pan'
'Song Dang'
'Zhong-Ming Sun'

_publ_section_title
;
 Syntheses and Structures of a Series of Uranyl Phosphonates and
 Sulfonates: An Insight into Their Correlations and Discrepancies
;
_journal_name_full 'Inorganic Chemistry'
_journal_page_first 2736
_journal_page_last 2743
_journal_paper_doi 10.1021/ic302847g
_journal_volume 52
_journal_year 2013
_chemical_formula_sum 'C60 H52 N8 O16 P4 U2 Zn2'
_chemical_formula_weight 1871.78
_chemical_name_systematic
; 
 ? 
;
_space_group_IT_number 2
_symmetry_cell_setting triclinic
_symmetry_space_group_name_Hall '-P 1'
_symmetry_space_group_name_H-M 'P -1'
_atom_sites_solution_hydrogens geom
_atom_sites_solution_primary direct
_atom_sites_solution_secondary difmap
_audit_creation_method SHELXL-97
_cell_angle_alpha 71.3210(10)
_cell_angle_beta 82.4270(10)
_cell_angle_gamma 79.9300(10)
_cell_formula_units_Z 2
_cell_length_a 10.4332(6)
_cell_length_b 16.2774(10)
_cell_length_c 20.1860(12)
_cell_measurement_temperature 273(2)
_cell_volume 3186.9(3)
_computing_structure_refinement 'SHELXL-97 (Sheldrick, 1997)'
_computing_structure_solution 'SHELXS-97 (Sheldrick, 1990)'
_diffrn_ambient_temperature 273(2)
_diffrn_measured_fraction_theta_full 0.982
_diffrn_measured_fraction_theta_max 0.982
_diffrn_radiation_monochromator graphite
_diffrn_radiation_source 'fine-focus sealed tube'
_diffrn_radiation_type MoK\a
_diffrn_radiation_wavelength 0.71073
_diffrn_reflns_av_R_equivalents 0.0361
_diffrn_reflns_av_sigmaI/netI 0.0792
_diffrn_reflns_limit_h_max 12
_diffrn_reflns_limit_h_min -7
_diffrn_reflns_limit_k_max 19
_diffrn_reflns_limit_k_min -20
_diffrn_reflns_limit_l_max 24
_diffrn_reflns_limit_l_min -21
_diffrn_reflns_number 17849
_diffrn_reflns_theta_full 26.11
_diffrn_reflns_theta_max 26.11
_diffrn_reflns_theta_min 1.33
_exptl_absorpt_coefficient_mu 5.984
_exptl_absorpt_correction_T_max 0.7489
_exptl_absorpt_correction_T_min 0.6789
_exptl_absorpt_correction_type multi-scan
_exptl_crystal_density_diffrn 1.951
_exptl_crystal_F_000 1800
_exptl_crystal_size_max 0.3
_exptl_crystal_size_mid 0.3
_exptl_crystal_size_min 0.2
_refine_diff_density_max 1.950
_refine_diff_density_min -1.773
_refine_diff_density_rms 0.317
_refine_ls_extinction_method none
_refine_ls_goodness_of_fit_ref 0.926
_refine_ls_hydrogen_treatment mixed
_refine_ls_matrix_type full
_refine_ls_number_parameters 829
_refine_ls_number_reflns 12447
_refine_ls_number_restraints 0
_refine_ls_restrained_S_all 0.926
_refine_ls_R_factor_all 0.0662
_refine_ls_R_factor_gt 0.0444
_refine_ls_shift/su_max 0.001
_refine_ls_shift/su_mean 0.000
_refine_ls_structure_factor_coef Fsqd
_refine_ls_weighting_details 'calc w=1/[\s^2^(Fo^2^)+(0.0627P)^2^+0.0000P] where P=(Fo^2^+2Fc^2^)/3'
_refine_ls_weighting_scheme calc
_refine_ls_wR_factor_gt 0.0998
_refine_ls_wR_factor_ref 0.1154
_reflns_number_gt 9364
_reflns_number_total 12447
_reflns_threshold_expression >2sigma(I)
_cod_data_source_file ic302847g_si_002_2.cif
_cod_data_source_block UPhP-2
_cod_database_code 4334077

loop_
_symmetry_equiv_pos_as_xyz
'x, y, z'
'-x, -y, -z'

loop_
_atom_site_label
_atom_site_type_symbol
_atom_site_fract_x
_atom_site_fract_y
_atom_site_fract_z
_atom_site_U_iso_or_equiv
_atom_site_adp_type
_atom_site_occupancy
_atom_site_symmetry_multiplicity
_atom_site_calc_flag
_atom_site_refinement_flags
U1 U 0.12769(3) 0.227909(18) 0.777170(15) 0.01528(8) Uani 1 1 d .
U2 U -0.36883(3) 0.274212(18) 0.713705(14) 0.01501(8) Uani 1 1 d .
Zn1 Zn 0.68920(9) 0.05713(6) 0.89148(5) 0.0212(2) Uani 1 1 d .
Zn2 Zn 0.15753(9) 0.44340(6) 0.60164(5) 0.0209(2) Uani 1 1 d .
P1 P -0.10592(19) 0.10076(13) 0.74828(10) 0.0166(4) Uani 1 1 d .
P2 P 0.44553(19) 0.09569(13) 0.79662(11) 0.0181(4) Uani 1 1 d .
P3 P 0.31285(19) 0.40124(13) 0.74434(10) 0.0167(4) Uani 1 1 d .
P4 P -0.11453(19) 0.40445(13) 0.69534(11) 0.0181(4) Uani 1 1 d .
O1 O 0.0619(5) 0.1954(4) 0.8665(3) 0.0229(13) Uani 1 1 d .
O2 O 0.1927(5) 0.2618(3) 0.6894(3) 0.0222(12) Uani 1 1 d .
O3 O 0.2326(5) 0.3332(3) 0.7951(3) 0.0207(12) Uani 1 1 d .
O4 O 0.3003(5) 0.1215(4) 0.8115(3) 0.0234(13) Uani 1 1 d .
O5 O 0.0223(5) 0.1339(4) 0.7478(3) 0.0232(13) Uani 1 1 d .
O6 O -0.0508(5) 0.3312(3) 0.7549(3) 0.0221(12) Uani 1 1 d .
O7 O -0.1967(5) 0.1684(3) 0.6972(3) 0.0188(12) Uani 1 1 d .
O8 O -0.2407(5) 0.3825(3) 0.6801(3) 0.0216(12) Uani 1 1 d .
O9 O -0.3303(5) 0.2413(3) 0.8015(3) 0.0244(13) Uani 1 1 d .
O10 O -0.4080(5) 0.3064(4) 0.6255(3) 0.0212(12) Uani 1 1 d .
O11 O -0.5417(5) 0.3655(4) 0.7441(3) 0.0226(12) Uani 1 1 d .
O12 O -0.1672(5) 0.0664(4) 0.8216(3) 0.0259(13) Uani 1 1 d .
O13 O 0.5031(5) 0.1659(3) 0.7367(3) 0.0220(12) Uani 1 1 d .
O14 O 0.5161(5) 0.0703(4) 0.8632(3) 0.0261(13) Uani 1 1 d .
O15 O 0.2675(6) 0.4382(4) 0.6723(3) 0.0260(13) Uani 1 1 d .
O16 O -0.0229(5) 0.4296(4) 0.6299(3) 0.0245(13) Uani 1 1 d .
N1 N 0.7031(7) -0.0717(5) 0.9489(4) 0.0275(17) Uani 1 1 d .
N2 N 0.6387(7) -0.2004(4) 0.9945(3) 0.0253(16) Uani 1 1 d .
N3 N 0.7266(6) 0.1154(5) 0.9586(3) 0.0227(15) Uani 1 1 d .
N4 N 0.8229(7) 0.1992(5) 0.9979(3) 0.0267(16) Uani 1 1 d .
N5 N 0.2699(6) 0.3914(4) 0.5327(3) 0.0227(15) Uani 1 1 d .
N6 N 0.4343(6) 0.3087(4) 0.4953(3) 0.0212(15) Uani 1 1 d .
N7 N 0.1257(6) 0.5735(4) 0.5482(3) 0.0243(16) Uani 1 1 d .
N8 N 0.0120(7) 0.7031(4) 0.5071(3) 0.0252(16) Uani 1 1 d .
C1 C -0.0651(7) 0.0057(5) 0.7170(4) 0.0213(18) Uani 1 1 d .
C2 C -0.0638(8) 0.0109(6) 0.6471(5) 0.031(2) Uani 1 1 d .
H2 H -0.0825 0.0649 0.6133 0.037 Uiso 1 1 calc R
C3 C -0.0344(9) -0.0654(6) 0.6281(5) 0.037(2) Uani 1 1 d .
H3 H -0.0339 -0.0617 0.5811 0.044 Uiso 1 1 calc R
C4 C -0.0058(10) -0.1463(6) 0.6765(6) 0.042(3) Uani 1 1 d .
H4 H 0.0130 -0.1965 0.6625 0.050 Uiso 1 1 calc R
C5 C -0.0054(10) -0.1519(6) 0.7450(5) 0.040(2) Uani 1 1 d .
H5 H 0.0149 -0.2061 0.7782 0.047 Uiso 1 1 calc R
C6 C -0.0355(10) -0.0765(5) 0.7657(5) 0.036(2) Uani 1 1 d .
H6 H -0.0359 -0.0811 0.8128 0.044 Uiso 1 1 calc R
C7 C 0.4616(8) 0.0001(5) 0.7675(4) 0.0216(18) Uani 1 1 d .
C8 C 0.3525(9) -0.0351(6) 0.7623(4) 0.032(2) Uani 1 1 d .
H8 H 0.2693 -0.0087 0.7730 0.038 Uiso 1 1 calc R
C9 C 0.3678(10) -0.1097(7) 0.7410(5) 0.045(3) Uani 1 1 d .
H9 H 0.2948 -0.1325 0.7364 0.054 Uiso 1 1 calc R
C10 C 0.4914(11) -0.1498(7) 0.7266(5) 0.048(3) Uani 1 1 d .
H10 H 0.5014 -0.2010 0.7142 0.057 Uiso 1 1 calc R
C11 C 0.6008(11) -0.1147(6) 0.7306(5) 0.044(3) Uani 1 1 d .
H11 H 0.6839 -0.1405 0.7190 0.053 Uiso 1 1 calc R
C12 C 0.5848(9) -0.0412(6) 0.7519(5) 0.035(2) Uani 1 1 d .
H12 H 0.6583 -0.0185 0.7559 0.042 Uiso 1 1 calc R
C13 C 0.2904(8) 0.4948(5) 0.7772(4) 0.0230(18) Uani 1 1 d .
C14 C 0.2936(9) 0.5786(6) 0.7301(5) 0.031(2) Uani 1 1 d .
H14 H 0.3065 0.5865 0.6822 0.037 Uiso 1 1 calc R
C15 C 0.2776(9) 0.6495(6) 0.7547(5) 0.037(2) Uani 1 1 d .
H15 H 0.2800 0.7050 0.7227 0.044 Uiso 1 1 calc R
C16 C 0.2584(10) 0.6413(6) 0.8239(5) 0.040(2) Uani 1 1 d .
H16 H 0.2485 0.6902 0.8395 0.048 Uiso 1 1 calc R
C17 C 0.2536(9) 0.5580(7) 0.8715(5) 0.042(3) Uani 1 1 d .
H17 H 0.2399 0.5510 0.9193 0.050 Uiso 1 1 calc R
C18 C 0.2690(8) 0.4863(5) 0.8482(5) 0.028(2) Uani 1 1 d .
H18 H 0.2650 0.4311 0.8805 0.033 Uiso 1 1 calc R
C19 C -0.1602(8) 0.4981(5) 0.7280(4) 0.0238(18) Uani 1 1 d .
C20 C -0.2911(9) 0.5297(6) 0.7428(5) 0.037(2) Uani 1 1 d .
H20 H -0.3569 0.5030 0.7349 0.044 Uiso 1 1 calc R
C21 C -0.3237(11) 0.5997(7) 0.7690(5) 0.047(3) Uani 1 1 d .
H21 H -0.4109 0.6203 0.7786 0.056 Uiso 1 1 calc R
C22 C -0.2258(12) 0.6391(7) 0.7809(6) 0.056(3) Uani 1 1 d .
H22 H -0.2475 0.6863 0.7988 0.067 Uiso 1 1 calc R
C23 C -0.0975(11) 0.6100(7) 0.7669(5) 0.047(3) Uani 1 1 d .
H23 H -0.0324 0.6371 0.7751 0.056 Uiso 1 1 calc R
C24 C -0.0647(9) 0.5398(6) 0.7403(5) 0.033(2) Uani 1 1 d .
H24 H 0.0228 0.5202 0.7306 0.039 Uiso 1 1 calc R
C25 C 0.6263(9) -0.1239(6) 0.9426(4) 0.033(2) Uani 1 1 d .
H25 H 0.5706 -0.1100 0.9070 0.039 Uiso 1 1 calc R
C26 C 0.7668(8) -0.1163(6) 1.0081(4) 0.030(2) Uani 1 1 d .
H26 H 0.8276 -0.0947 1.0255 0.036 Uiso 1 1 calc R
C27 C 0.7286(9) -0.1957(6) 1.0374(4) 0.029(2) Uani 1 1 d .
H27 H 0.7566 -0.2384 1.0778 0.035 Uiso 1 1 calc R
C28 C 0.5644(8) -0.2698(5) 1.0054(4) 0.0244(19) Uani 1 1 d .
C29 C 0.5516(10) -0.2991(7) 0.9497(5) 0.046(3) Uani 1 1 d .
H29 H 0.5913 -0.2738 0.9055 0.055 Uiso 1 1 calc R
C30 C 0.4791(12) -0.3667(8) 0.9605(7) 0.061(3) Uani 1 1 d .
H30 H 0.4699 -0.3866 0.9233 0.073 Uiso 1 1 calc R
C31 C 0.4208(10) -0.4044(7) 1.0259(6) 0.051(3) Uani 1 1 d .
H31 H 0.3707 -0.4489 1.0328 0.061 Uiso 1 1 calc R
C32 C 0.4368(9) -0.3762(6) 1.0804(6) 0.045(3) Uani 1 1 d .
H32 H 0.3994 -0.4033 1.1248 0.054 Uiso 1 1 calc R
C33 C 0.5070(8) -0.3086(6) 1.0718(5) 0.030(2) Uani 1 1 d .
H33 H 0.5157 -0.2895 1.1095 0.036 Uiso 1 1 calc R
C34 C 0.7105(10) 0.0892(6) 1.0307(4) 0.038(2) Uani 1 1 d .
H34 H 0.6668 0.0432 1.0584 0.046 Uiso 1 1 calc R
C35 C 0.7672(11) 0.1401(7) 1.0547(5) 0.043(3) Uani 1 1 d .
H35 H 0.7689 0.1364 1.1015 0.052 Uiso 1 1 calc R
C36 C 0.7935(7) 0.1813(6) 0.9412(4) 0.0246(19) Uani 1 1 d .
H36 H 0.8179 0.2122 0.8952 0.029 Uiso 1 1 calc R
C37 C 0.9632(9) 0.2531(6) 1.0563(4) 0.035(2) Uani 1 1 d .
H37 H 0.9539 0.2049 1.0957 0.043 Uiso 1 1 calc R
C38 C 1.0398(11) 0.3128(8) 1.0564(5) 0.048(3) Uani 1 1 d .
H38 H 1.0850 0.3038 1.0954 0.058 Uiso 1 1 calc R
C39 C 1.0511(10) 0.3852(7) 1.0004(6) 0.048(3) Uani 1 1 d .
H39 H 1.1007 0.4269 1.0015 0.058 Uiso 1 1 calc R
C40 C 0.9870(9) 0.3959(7) 0.9413(6) 0.044(3) Uani 1 1 d .
H40 H 0.9966 0.4444 0.9022 0.053 Uiso 1 1 calc R
C41 C 0.9097(9) 0.3362(6) 0.9396(5) 0.034(2) Uani 1 1 d .
H41 H 0.8657 0.3446 0.9003 0.041 Uiso 1 1 calc R
C42 C 0.8993(8) 0.2643(6) 0.9974(4) 0.0249(19) Uani 1 1 d .
C43 C 0.3479(7) 0.3170(6) 0.5502(4) 0.0224(18) Uani 1 1 d .
H43 H 0.3446 0.2754 0.5943 0.027 Uiso 1 1 calc R
C44 C 0.3069(9) 0.4341(6) 0.4633(4) 0.034(2) Uani 1 1 d .
H44 H 0.2670 0.4883 0.4368 0.040 Uiso 1 1 calc R
C45 C 0.4086(9) 0.3854(6) 0.4403(5) 0.039(2) Uani 1 1 d .
H45 H 0.4536 0.3999 0.3961 0.047 Uiso 1 1 calc R
C46 C 0.5342(8) 0.2357(5) 0.4944(4) 0.0237(18) Uani 1 1 d .
C47 C 0.6001(10) 0.2290(6) 0.4333(5) 0.038(2) Uani 1 1 d .
H47 H 0.5812 0.2725 0.3914 0.045 Uiso 1 1 calc R
C48 C 0.6951(10) 0.1582(7) 0.4323(6) 0.047(3) Uani 1 1 d .
H48 H 0.7384 0.1542 0.3899 0.056 Uiso 1 1 calc R
C49 C 0.7257(11) 0.0941(7) 0.4935(6) 0.046(3) Uani 1 1 d .
H49 H 0.7906 0.0471 0.4932 0.056 Uiso 1 1 calc R
C50 C 0.6577(9) 0.1009(6) 0.5557(5) 0.033(2) Uani 1 1 d .
H50 H 0.6774 0.0577 0.5975 0.040 Uiso 1 1 calc R
C51 C 0.5611(9) 0.1707(6) 0.5569(5) 0.029(2) Uani 1 1 d .
H51 H 0.5151 0.1739 0.5989 0.035 Uiso 1 1 calc R
C52 C 0.0099(8) 0.6201(6) 0.5488(4) 0.029(2) Uani 1 1 d .
H52 H -0.0642 0.5985 0.5747 0.034 Uiso 1 1 calc R
C53 C 0.2058(9) 0.6282(6) 0.5037(5) 0.033(2) Uani 1 1 d .
H53 H 0.2943 0.6125 0.4927 0.040 Uiso 1 1 calc R
C54 C 0.1379(9) 0.7090(6) 0.4775(5) 0.037(2) Uani 1 1 d .
H54 H 0.1698 0.7582 0.4462 0.045 Uiso 1 1 calc R
C55 C -0.0969(8) 0.7707(5) 0.4956(5) 0.027(2) Uani 1 1 d .
C56 C -0.1793(9) 0.7846(7) 0.5523(5) 0.036(2) Uani 1 1 d .
H56 H -0.1649 0.7500 0.5980 0.043 Uiso 1 1 calc R
C57 C -0.2840(10) 0.8518(8) 0.5385(7) 0.053(3) Uani 1 1 d .
H57 H -0.3402 0.8620 0.5757 0.063 Uiso 1 1 calc R
C58 C -0.3059(10) 0.9026(7) 0.4726(7) 0.051(3) Uani 1 1 d .
H58 H -0.3758 0.9478 0.4651 0.061 Uiso 1 1 calc R
C59 C -0.2258(11) 0.8884(7) 0.4159(6) 0.049(3) Uani 1 1 d .
H59 H -0.2425 0.9222 0.3703 0.059 Uiso 1 1 calc R
C60 C -0.1193(9) 0.8221(6) 0.4288(5) 0.033(2) Uani 1 1 d .
H60 H -0.0628 0.8128 0.3914 0.039 Uiso 1 1 calc R

loop_
_atom_site_aniso_label
_atom_site_aniso_U_11
_atom_site_aniso_U_22
_atom_site_aniso_U_33
_atom_site_aniso_U_23
_atom_site_aniso_U_13
_atom_site_aniso_U_12
U1 0.01349(15) 0.01474(16) 0.01565(16) -0.00166(12) -0.00211(11) -0.00176(11)
U2 0.01360(15) 0.01385(15) 0.01550(16) -0.00151(12) -0.00230(11) -0.00125(11)
Zn1 0.0167(5) 0.0262(5) 0.0197(5) -0.0047(4) -0.0033(4) -0.0035(4)
Zn2 0.0163(5) 0.0253(5) 0.0197(5) -0.0052(4) -0.0016(4) -0.0024(4)
P1 0.0148(10) 0.0147(10) 0.0184(11) -0.0026(8) -0.0009(8) -0.0018(8)
P2 0.0137(10) 0.0160(10) 0.0219(11) -0.0016(9) -0.0037(8) -0.0014(8)
P3 0.0151(10) 0.0153(10) 0.0173(10) -0.0007(8) -0.0041(8) -0.0014(8)
P4 0.0129(10) 0.0144(10) 0.0240(11) -0.0017(9) -0.0036(8) -0.0005(8)
O1 0.018(3) 0.025(3) 0.022(3) -0.003(2) -0.005(2) 0.000(2)
O2 0.020(3) 0.016(3) 0.026(3) 0.004(2) -0.004(2) -0.006(2)
O3 0.022(3) 0.018(3) 0.023(3) -0.006(2) -0.003(2) -0.006(2)
O4 0.010(3) 0.024(3) 0.030(3) -0.001(3) -0.004(2) -0.001(2)
O5 0.016(3) 0.024(3) 0.029(3) -0.009(3) -0.003(2) -0.001(2)
O6 0.018(3) 0.020(3) 0.025(3) -0.005(2) 0.000(2) 0.002(2)
O7 0.016(3) 0.018(3) 0.019(3) -0.005(2) 0.000(2) 0.003(2)
O8 0.016(3) 0.017(3) 0.027(3) 0.000(2) -0.006(2) 0.000(2)
O9 0.025(3) 0.019(3) 0.017(3) 0.007(2) -0.003(2) 0.005(2)
O10 0.017(3) 0.026(3) 0.016(3) 0.000(2) -0.001(2) -0.003(2)
O11 0.020(3) 0.023(3) 0.028(3) -0.013(3) -0.002(2) -0.001(2)
O12 0.020(3) 0.025(3) 0.022(3) 0.004(3) 0.000(2) 0.002(3)
O13 0.023(3) 0.015(3) 0.026(3) -0.003(2) 0.001(2) -0.007(2)
O14 0.018(3) 0.028(3) 0.027(3) 0.000(3) -0.007(2) -0.001(3)
O15 0.036(3) 0.023(3) 0.021(3) -0.003(2) -0.012(3) -0.007(3)
O16 0.014(3) 0.027(3) 0.029(3) -0.003(3) 0.001(2) -0.003(2)
N1 0.027(4) 0.022(4) 0.027(4) 0.004(3) -0.009(3) -0.004(3)
N2 0.031(4) 0.024(4) 0.020(4) -0.003(3) -0.004(3) -0.010(3)
N3 0.016(3) 0.032(4) 0.021(4) -0.010(3) 0.002(3) -0.006(3)
N4 0.033(4) 0.030(4) 0.015(4) -0.005(3) 0.001(3) -0.005(3)
N5 0.019(4) 0.025(4) 0.020(4) -0.004(3) -0.002(3) -0.001(3)
N6 0.025(4) 0.021(4) 0.017(4) -0.006(3) -0.001(3) -0.001(3)
N7 0.017(4) 0.024(4) 0.026(4) 0.000(3) -0.002(3) -0.005(3)
N8 0.024(4) 0.025(4) 0.024(4) -0.002(3) -0.002(3) -0.007(3)
C1 0.012(4) 0.019(4) 0.031(5) -0.003(4) -0.005(3) -0.003(3)
C2 0.025(5) 0.035(5) 0.032(5) -0.014(4) -0.002(4) 0.002(4)
C3 0.043(6) 0.044(6) 0.028(5) -0.021(5) 0.004(4) -0.005(5)
C4 0.046(6) 0.025(5) 0.060(7) -0.021(5) -0.006(5) -0.006(5)
C5 0.049(6) 0.024(5) 0.046(6) -0.009(5) -0.019(5) 0.002(5)
C6 0.053(6) 0.015(4) 0.040(6) -0.004(4) -0.017(5) 0.001(4)
C7 0.025(4) 0.021(4) 0.017(4) -0.003(3) 0.001(3) -0.006(4)
C8 0.030(5) 0.036(5) 0.029(5) -0.008(4) -0.003(4) -0.008(4)
C9 0.045(6) 0.040(6) 0.058(7) -0.023(5) 0.002(5) -0.015(5)
C10 0.067(8) 0.030(6) 0.046(7) -0.018(5) 0.001(6) 0.003(5)
C11 0.046(6) 0.031(6) 0.056(7) -0.020(5) 0.003(5) 0.000(5)
C12 0.038(6) 0.031(5) 0.039(6) -0.016(4) -0.005(4) -0.003(4)
C13 0.017(4) 0.020(4) 0.031(5) -0.007(4) 0.003(3) -0.001(3)
C14 0.036(5) 0.022(5) 0.033(5) -0.010(4) 0.009(4) -0.005(4)
C15 0.045(6) 0.017(5) 0.047(6) -0.010(4) 0.002(5) -0.005(4)
C16 0.053(7) 0.025(5) 0.053(7) -0.027(5) 0.003(5) -0.007(5)
C17 0.039(6) 0.050(7) 0.039(6) -0.021(5) 0.010(5) -0.009(5)
C18 0.030(5) 0.019(4) 0.034(5) -0.006(4) -0.004(4) -0.003(4)
C19 0.021(4) 0.021(4) 0.028(5) -0.006(4) -0.006(4) 0.001(4)
C20 0.032(5) 0.038(6) 0.041(6) -0.018(5) -0.005(4) 0.003(4)
C21 0.048(7) 0.045(6) 0.043(6) -0.019(5) 0.001(5) 0.011(5)
C22 0.068(8) 0.044(7) 0.061(8) -0.029(6) -0.003(6) 0.000(6)
C23 0.064(8) 0.043(6) 0.046(7) -0.028(5) -0.005(5) -0.011(6)
C24 0.034(5) 0.030(5) 0.038(5) -0.009(4) -0.004(4) -0.015(4)
C25 0.034(5) 0.037(5) 0.021(5) 0.005(4) -0.007(4) -0.008(4)
C26 0.029(5) 0.025(5) 0.031(5) -0.003(4) -0.009(4) 0.002(4)
C27 0.036(5) 0.025(5) 0.022(5) -0.005(4) -0.013(4) 0.004(4)
C28 0.025(5) 0.021(4) 0.024(5) -0.001(4) -0.005(4) -0.004(4)
C29 0.055(7) 0.056(7) 0.033(6) -0.014(5) -0.002(5) -0.023(6)
C30 0.061(8) 0.071(9) 0.068(9) -0.037(7) -0.006(7) -0.023(7)
C31 0.040(6) 0.038(6) 0.078(9) -0.017(6) -0.006(6) -0.013(5)
C32 0.033(6) 0.028(5) 0.061(7) 0.003(5) -0.001(5) -0.002(4)
C33 0.027(5) 0.026(5) 0.033(5) -0.003(4) -0.004(4) 0.001(4)
C34 0.054(6) 0.041(6) 0.019(5) -0.009(4) 0.016(4) -0.018(5)
C35 0.074(8) 0.040(6) 0.020(5) -0.012(4) 0.002(5) -0.018(6)
C36 0.015(4) 0.040(5) 0.018(4) -0.006(4) -0.006(3) -0.003(4)
C37 0.047(6) 0.042(6) 0.019(5) -0.005(4) -0.001(4) -0.019(5)
C38 0.057(7) 0.070(8) 0.027(6) -0.023(6) 0.001(5) -0.021(6)
C39 0.047(7) 0.050(7) 0.058(7) -0.031(6) 0.013(6) -0.024(6)
C40 0.037(6) 0.042(6) 0.048(7) -0.005(5) 0.001(5) -0.010(5)
C41 0.034(5) 0.031(5) 0.034(5) -0.004(4) -0.003(4) -0.009(4)
C42 0.024(4) 0.029(5) 0.023(5) -0.011(4) 0.004(4) -0.004(4)
C43 0.020(4) 0.033(5) 0.017(4) -0.007(4) 0.001(3) -0.014(4)
C44 0.040(6) 0.041(6) 0.012(4) 0.001(4) -0.006(4) -0.002(5)
C45 0.043(6) 0.038(6) 0.027(5) -0.008(4) 0.006(4) 0.010(5)
C46 0.021(4) 0.027(5) 0.024(5) -0.012(4) 0.004(3) -0.003(4)
C47 0.048(6) 0.037(6) 0.023(5) -0.007(4) 0.003(4) 0.001(5)
C48 0.054(7) 0.036(6) 0.045(7) -0.019(5) 0.007(5) 0.012(5)
C49 0.048(7) 0.029(6) 0.063(8) -0.016(5) -0.009(6) -0.003(5)
C50 0.035(5) 0.026(5) 0.036(6) -0.003(4) -0.006(4) -0.009(4)
C51 0.034(5) 0.027(5) 0.031(5) -0.015(4) -0.003(4) -0.006(4)
C52 0.022(5) 0.026(5) 0.028(5) 0.007(4) -0.001(4) -0.009(4)
C53 0.022(5) 0.032(5) 0.038(6) -0.004(4) 0.007(4) -0.007(4)
C54 0.026(5) 0.027(5) 0.050(6) 0.000(5) 0.012(4) -0.012(4)
C55 0.029(5) 0.019(4) 0.034(5) -0.007(4) -0.002(4) -0.010(4)
C56 0.033(5) 0.044(6) 0.033(5) -0.015(5) -0.002(4) -0.004(5)
C57 0.026(6) 0.069(8) 0.077(9) -0.045(7) 0.008(6) -0.009(6)
C58 0.034(6) 0.026(5) 0.092(10) -0.012(6) -0.028(6) 0.002(5)
C59 0.058(7) 0.030(6) 0.049(7) 0.008(5) -0.021(6) -0.006(5)
C60 0.036(5) 0.026(5) 0.036(5) -0.005(4) -0.010(4) -0.007(4)

loop_
_atom_type_symbol
_atom_type_description
_atom_type_scat_dispersion_real
_atom_type_scat_dispersion_imag
_atom_type_scat_source
C C 0.0033 0.0016 'International Tables Vol C Tables 4.2.6.8 and 6.1.1.4'
H H 0.0000 0.0000 'International Tables Vol C Tables 4.2.6.8 and 6.1.1.4'
N N 0.0061 0.0033 'International Tables Vol C Tables 4.2.6.8 and 6.1.1.4'
O O 0.0106 0.0060 'International Tables Vol C Tables 4.2.6.8 and 6.1.1.4'
P P 0.1023 0.0942 'International Tables Vol C Tables 4.2.6.8 and 6.1.1.4'
U U -9.6767 9.6646 'International Tables Vol C Tables 4.2.6.8 and 6.1.1.4'
Zn Zn 0.2839 1.4301 'International Tables Vol C Tables 4.2.6.8 and 6.1.1.4'

loop_
_geom_angle_atom_site_label_1
_geom_angle_atom_site_label_2
_geom_angle_atom_site_label_3
_geom_angle
_geom_angle_site_symmetry_1
_geom_angle_site_symmetry_3
O2 U1 O1 178.9(2) . .
O2 U1 O6 92.2(2) . .
O1 U1 O6 87.3(2) . .
O2 U1 O4 93.5(2) . .
O1 U1 O4 86.9(2) . .
O6 U1 O4 174.13(19) . .
O2 U1 O5 88.0(2) . .
O1 U1 O5 92.9(2) . .
O6 U1 O5 89.67(19) . .
O4 U1 O5 91.54(19) . .
O2 U1 O3 86.8(2) . .
O1 U1 O3 92.2(2) . .
O6 U1 O3 87.40(19) . .
O4 U1 O3 91.90(19) . .
O5 U1 O3 173.98(18) . .
O9 U2 O10 179.5(3) . .
O9 U2 O8 93.1(2) . .
O10 U2 O8 87.3(2) . .
O9 U2 O11 87.3(2) . .
O10 U2 O11 92.9(2) . .
O8 U2 O11 91.36(19) . .
O9 U2 O13 91.9(2) . 1_455
O10 U2 O13 87.6(2) . 1_455
O8 U2 O13 174.61(19) . 1_455
O11 U2 O13 90.68(19) . 1_455
O9 U2 O7 86.6(2) . .
O10 U2 O7 93.2(2) . .
O8 U2 O7 93.15(18) . .
O11 U2 O7 172.58(18) . .
O13 U2 O7 85.34(19) 1_455 .
O12 Zn1 O14 118.7(2) 1_655 .
O12 Zn1 N3 106.7(3) 1_655 .
O14 Zn1 N3 121.3(3) . .
O12 Zn1 N1 106.1(3) 1_655 .
O14 Zn1 N1 97.8(3) . .
N3 Zn1 N1 103.6(3) . .
O16 Zn2 O15 118.0(2) . .
O16 Zn2 N5 124.8(3) . .
O15 Zn2 N5 106.6(3) . .
O16 Zn2 N7 96.5(2) . .
O15 Zn2 N7 103.3(3) . .
N5 Zn2 N7 103.5(3) . .
O12 P1 O5 111.6(3) . .
O12 P1 O7 114.7(3) . .
O5 P1 O7 111.5(3) . .
O12 P1 C1 104.7(4) . .
O5 P1 C1 106.7(3) . .
O7 P1 C1 106.9(3) . .
O13 P2 O4 111.5(3) . .
O13 P2 O14 113.3(3) . .
O4 P2 O14 110.8(3) . .
O13 P2 C7 106.6(3) . .
O4 P2 C7 106.2(4) . .
O14 P2 C7 108.1(3) . .
O15 P3 O11 112.6(3) . 1_655
O15 P3 O3 114.4(3) . .
O11 P3 O3 110.6(3) 1_655 .
O15 P3 C13 104.3(4) . .
O11 P3 C13 107.0(3) 1_655 .
O3 P3 C13 107.4(3) . .
O16 P4 O8 111.8(3) . .
O16 P4 O6 112.8(3) . .
O8 P4 O6 111.4(3) . .
O16 P4 C19 108.6(4) . .
O8 P4 C19 106.1(3) . .
O6 P4 C19 105.7(3) . .
P3 O3 U1 131.5(3) . .
P2 O4 U1 144.0(3) . .
P1 O5 U1 147.8(3) . .
P4 O6 U1 141.8(3) . .
P1 O7 U2 131.7(3) . .
P4 O8 U2 141.6(3) . .
P3 O11 U2 150.2(3) 1_455 .
P1 O12 Zn1 153.1(4) . 1_455
P2 O13 U2 141.9(3) . 1_655
P2 O14 Zn1 139.8(4) . .
P3 O15 Zn2 152.5(4) . .
P4 O16 Zn2 140.6(4) . .
C25 N1 C26 106.1(7) . .
C25 N1 Zn1 122.6(6) . .
C26 N1 Zn1 130.0(6) . .
C25 N2 C27 107.4(7) . .
C25 N2 C28 125.4(7) . .
C27 N2 C28 127.0(7) . .
C36 N3 C34 105.4(7) . .
C36 N3 Zn1 124.2(5) . .
C34 N3 Zn1 129.6(6) . .
C36 N4 C35 105.2(8) . .
C36 N4 C42 126.4(7) . .
C35 N4 C42 128.4(7) . .
C43 N5 C44 106.6(7) . .
C43 N5 Zn2 124.1(5) . .
C44 N5 Zn2 127.3(6) . .
C43 N6 C45 106.4(7) . .
C43 N6 C46 126.9(7) . .
C45 N6 C46 126.6(7) . .
C52 N7 C53 106.1(7) . .
C52 N7 Zn2 122.1(6) . .
C53 N7 Zn2 131.6(6) . .
C52 N8 C54 107.0(7) . .
C52 N8 C55 125.9(7) . .
C54 N8 C55 127.1(7) . .
C6 C1 C2 118.4(8) . .
C6 C1 P1 118.6(7) . .
C2 C1 P1 123.0(6) . .
C1 C2 C3 119.1(9) . .
C4 C3 C2 122.1(9) . .
C5 C4 C3 119.2(9) . .
C4 C5 C6 120.0(9) . .
C1 C6 C5 121.2(9) . .
C8 C7 C12 118.8(8) . .
C8 C7 P2 121.2(7) . .
C12 C7 P2 120.0(7) . .
C7 C8 C9 120.1(9) . .
C10 C9 C8 119.8(10) . .
C9 C10 C11 120.6(10) . .
C12 C11 C10 119.1(10) . .
C11 C12 C7 121.6(9) . .
C18 C13 C14 118.1(8) . .
C18 C13 P3 122.3(6) . .
C14 C13 P3 119.7(7) . .
C15 C14 C13 119.9(9) . .
C16 C15 C14 122.2(9) . .
C15 C16 C17 118.5(9) . .
C18 C17 C16 120.4(9) . .
C17 C18 C13 121.0(8) . .
C24 C19 C20 117.9(8) . .
C24 C19 P4 120.2(7) . .
C20 C19 P4 121.9(7) . .
C21 C20 C19 121.0(10) . .
C22 C21 C20 119.4(10) . .
C23 C22 C21 121.0(10) . .
C22 C23 C24 119.7(10) . .
C23 C24 C19 121.1(9) . .
N1 C25 N2 110.9(8) . .
C27 C26 N1 110.2(8) . .
C26 C27 N2 105.4(7) . .
C29 C28 C33 120.4(8) . .
C29 C28 N2 119.4(8) . .
C33 C28 N2 120.2(8) . .
C28 C29 C30 119.3(10) . .
C31 C30 C29 120.4(11) . .
C30 C31 C32 119.5(10) . .
C33 C32 C31 122.0(10) . .
C32 C33 C28 118.4(9) . .
C35 C34 N3 109.3(8) . .
C34 C35 N4 107.8(8) . .
N3 C36 N4 112.2(7) . .
C38 C37 C42 119.9(9) . .
C39 C38 C37 121.0(10) . .
C38 C39 C40 118.8(10) . .
C41 C40 C39 121.4(10) . .
C40 C41 C42 118.3(9) . .
C41 C42 C37 120.5(9) . .
C41 C42 N4 120.7(8) . .
C37 C42 N4 118.8(8) . .
N5 C43 N6 110.8(7) . .
C45 C44 N5 109.5(8) . .
C44 C45 N6 106.6(8) . .
C47 C46 C51 119.8(8) . .
C47 C46 N6 120.9(8) . .
C51 C46 N6 119.2(7) . .
C46 C47 C48 120.9(9) . .
C49 C48 C47 120.4(10) . .
C48 C49 C50 118.5(10) . .
C51 C50 C49 121.4(9) . .
C50 C51 C46 119.0(8) . .
N7 C52 N8 111.3(7) . .
C54 C53 N7 110.0(8) . .
C53 C54 N8 105.6(7) . .
C60 C55 C56 120.3(8) . .
C60 C55 N8 119.6(8) . .
C56 C55 N8 120.1(8) . .
C55 C56 C57 118.0(9) . .
C58 C57 C56 121.7(10) . .
C57 C58 C59 120.8(10) . .
C60 C59 C58 118.3(9) . .
C55 C60 C59 120.9(9) . .

loop_
_geom_bond_atom_site_label_1
_geom_bond_atom_site_label_2
_geom_bond_distance
_geom_bond_site_symmetry_2
U1 O2 1.758(5) .
U1 O1 1.786(5) .
U1 O6 2.267(5) .
U1 O4 2.279(5) .
U1 O5 2.290(5) .
U1 O3 2.329(5) .
U2 O9 1.760(5) .
U2 O10 1.769(5) .
U2 O8 2.274(5) .
U2 O11 2.279(5) .
U2 O13 2.290(5) 1_455
U2 O7 2.331(5) .
Zn1 O12 1.909(5) 1_655
Zn1 O14 1.921(5) .
Zn1 N3 1.994(7) .
Zn1 N1 2.036(7) .
Zn2 O16 1.924(5) .
Zn2 O15 1.917(5) .
Zn2 N5 2.002(7) .
Zn2 N7 2.036(7) .
P1 O12 1.502(5) .
P1 O5 1.525(5) .
P1 O7 1.529(5) .
P1 C1 1.816(8) .
P2 O13 1.514(5) .
P2 O4 1.517(5) .
P2 O14 1.522(6) .
P2 C7 1.807(8) .
P3 O15 1.491(5) .
P3 O11 1.527(5) 1_655
P3 O3 1.532(5) .
P3 C13 1.815(8) .
P4 O16 1.512(6) .
P4 O8 1.516(5) .
P4 O6 1.524(6) .
P4 C19 1.814(8) .
O11 P3 1.527(5) 1_455
O12 Zn1 1.909(5) 1_455
O13 U2 2.290(5) 1_655
N1 C25 1.310(11) .
N1 C26 1.371(10) .
N2 C25 1.344(10) .
N2 C27 1.384(10) .
N2 C28 1.424(10) .
N3 C36 1.310(10) .
N3 C34 1.375(10) .
N4 C36 1.351(10) .
N4 C35 1.374(11) .
N4 C42 1.430(11) .
N5 C43 1.307(10) .
N5 C44 1.387(10) .
N6 C43 1.360(9) .
N6 C45 1.392(11) .
N6 C46 1.440(10) .
N7 C52 1.310(10) .
N7 C53 1.360(10) .
N8 C52 1.346(10) .
N8 C54 1.376(10) .
N8 C55 1.423(11) .
C1 C6 1.394(11) .
C1 C2 1.386(11) .
C2 C3 1.387(12) .
C3 C4 1.377(13) .
C4 C5 1.357(13) .
C5 C6 1.392(13) .
C7 C8 1.390(11) .
C7 C12 1.390(12) .
C8 C9 1.391(13) .
C9 C10 1.379(14) .
C10 C11 1.385(14) .
C11 C12 1.372(13) .
C13 C18 1.386(11) .
C13 C14 1.394(11) .
C14 C15 1.372(12) .
C15 C16 1.351(13) .
C16 C17 1.393(14) .
C17 C18 1.369(12) .
C19 C24 1.388(11) .
C19 C20 1.401(12) .
C20 C21 1.378(13) .
C21 C22 1.380(15) .
C22 C23 1.364(15) .
C23 C24 1.384(13) .
C26 C27 1.345(12) .
C28 C29 1.385(12) .
C28 C33 1.390(11) .
C29 C30 1.387(15) .
C30 C31 1.375(15) .
C31 C32 1.359(15) .
C32 C33 1.380(13) .
C34 C35 1.333(13) .
C37 C38 1.362(13) .
C37 C42 1.385(11) .
C38 C39 1.356(15) .
C39 C40 1.391(14) .
C40 C41 1.378(13) .
C41 C42 1.371(12) .
C44 C45 1.334(12) .
C46 C47 1.358(11) .
C46 C51 1.387(12) .
C47 C48 1.386(13) .
C48 C49 1.369(14) .
C49 C50 1.385(13) .
C50 C51 1.384(12) .
C53 C54 1.356(12) .
C55 C60 1.367(12) .
C55 C56 1.391(12) .
C56 C57 1.391(14) .
C57 C58 1.347(15) .
C58 C59 1.383(15) .
C59 C60 1.393(13) .
